data_7135463
loop_
_publ_author_name
'Bhadauriya, Kiran'
'Goyal, Ayusie'
'Kumar, Rakesh'
'Singh, Baghendra'
'Draksharapu, Apparao'

_publ_section_title
;
 Heterometallic molecular Ni-salen catalysts for efficient
 electrocatalytic oxygen evolution reaction.
;
_journal_issue 23
_journal_name_full 'Chemical communications (Cambridge, England)'
_journal_page_first 6396
_journal_page_last 6399
_journal_paper_doi 10.1039/d5cc07209c
_journal_volume 62
_journal_year 2026
_chemical_absolute_configuration unk
_chemical_formula_moiety 'C22 H23 Fe0.5 N2 Ni O4, C22 H24 Fe0.5 N2 Ni O4, 2(Cl O4)'
_chemical_formula_sum 'C44 H47 Cl2 Fe N4 Ni2 O16'
_chemical_formula_weight 1132.02
_space_group_crystal_system monoclinic
_space_group_IT_number 5
_space_group_name_Hall 'C 2y'
_space_group_name_H-M_alt 'C 1 2 1'
_atom_sites_solution_hydrogens geom
_atom_sites_solution_primary dual
_audit_creation_date 2025-04-15
_audit_creation_method
;
Olex2 1.5
(compiled 2024.02.16 svn.r378c4104 for OlexSys, GUI svn.r6928)
;
_audit_update_record
;
2025-11-13 deposited with the CCDC.	2026-02-26 downloaded from the CCDC.
;
_cell_angle_alpha 90
_cell_angle_beta 108.789(6)
_cell_angle_gamma 90
_cell_formula_units_Z 4
_cell_length_a 18.000(3)
_cell_length_b 20.400(3)
_cell_length_c 12.978(2)
_cell_measurement_reflns_used 9906
_cell_measurement_temperature 100
_cell_measurement_theta_max 28.26
_cell_measurement_theta_min 2.39
_cell_volume 4511.6(12)
_computing_cell_refinement 'SAINT V8.38A (Bruker, 2018)'
_computing_data_reduction 'SAINT V8.38A (Bruker, 2018)'
_computing_molecular_graphics 'Olex2 1.5 (Dolomanov et al., 2009)'
_computing_publication_material 'Olex2 1.5 (Dolomanov et al., 2009)'
_computing_structure_refinement 'SHELXL 2018/3 (Sheldrick, 2015)'
_computing_structure_solution 'SHELXT 2018/2 (Sheldrick, 2018)'
_diffrn_ambient_temperature 100(2)
_diffrn_detector 'CCD area detector'
_diffrn_detector_area_resol_mean 7.9
_diffrn_detector_type 'Bruker SMART CCD 1K area detector'
_diffrn_measured_fraction_theta_full 0.998
_diffrn_measured_fraction_theta_max 0.996
_diffrn_measurement_device 'three-circle diffractometer'
_diffrn_measurement_device_type 'Bruker SMART CCD 1K area detector'
_diffrn_measurement_method '\w scans'
_diffrn_radiation_monochromator graphite
_diffrn_radiation_probe x-ray
_diffrn_radiation_type MoK\a
_diffrn_radiation_wavelength 0.71073
_diffrn_reflns_av_R_equivalents 0.0523
_diffrn_reflns_av_unetI/netI 0.0567
_diffrn_reflns_Laue_measured_fraction_full 0.998
_diffrn_reflns_Laue_measured_fraction_max 0.996
_diffrn_reflns_limit_h_max 23
_diffrn_reflns_limit_h_min -23
_diffrn_reflns_limit_k_max 27
_diffrn_reflns_limit_k_min -27
_diffrn_reflns_limit_l_max 17
_diffrn_reflns_limit_l_min -17
_diffrn_reflns_number 34175
_diffrn_reflns_point_group_measured_fraction_full 0.998
_diffrn_reflns_point_group_measured_fraction_max 0.995
_diffrn_reflns_theta_full 25.242
_diffrn_reflns_theta_max 28.334
_diffrn_reflns_theta_min 2.431
_diffrn_source 'sealed X-ray tube'
_diffrn_source_current 0.0
_diffrn_source_power 0.0
_diffrn_source_target Mo
_diffrn_source_voltage 0.0
_diffrn_standards_number 0
_exptl_absorpt_coefficient_mu 1.340
_exptl_absorpt_correction_T_max 0.7457
_exptl_absorpt_correction_T_min 0.6053
_exptl_absorpt_correction_type none
_exptl_absorpt_process_details
;
SADABS-2016/2 (Bruker,2016/2) was used for absorption correction.
wR2(int) was 0.1055 before and 0.0617 after correction.
The Ratio of minimum to maximum transmission is 0.8117.
The \l/2 correction factor is Not present.
;
_exptl_crystal_colour 'orangish red'
_exptl_crystal_colour_modifier orangish
_exptl_crystal_colour_primary red
_exptl_crystal_density_diffrn 1.667
_exptl_crystal_description needle
_exptl_crystal_F_000 2332
_exptl_crystal_size_max 0.23
_exptl_crystal_size_mid 0.2
_exptl_crystal_size_min 0.2
_refine_diff_density_max 0.894
_refine_diff_density_min -0.710
_refine_diff_density_rms 0.080
_refine_ls_abs_structure_details
;
 Refined as an inversion twin.
;
_refine_ls_abs_structure_Flack 0.05(3)
_refine_ls_extinction_method none
_refine_ls_goodness_of_fit_ref 1.034
_refine_ls_hydrogen_treatment constr
_refine_ls_matrix_type full
_refine_ls_number_parameters 630
_refine_ls_number_reflns 11223
_refine_ls_number_restraints 1
_refine_ls_restrained_S_all 1.034
_refine_ls_R_factor_all 0.0745
_refine_ls_R_factor_gt 0.0457
_refine_ls_shift/su_max 0.001
_refine_ls_shift/su_mean 0.000
_refine_ls_structure_factor_coef Fsqd
_refine_ls_weighting_details 'w=1/[\s^2^(Fo^2^)+(0.0376P)^2^+9.8096P] where P=(Fo^2^+2Fc^2^)/3'
_refine_ls_weighting_scheme calc
_refine_ls_wR_factor_gt 0.1009
_refine_ls_wR_factor_ref 0.1197
_reflns_Friedel_coverage 0.944
_reflns_Friedel_fraction_full 0.998
_reflns_Friedel_fraction_max 0.993
_reflns_number_gt 8325
_reflns_number_total 11223
_reflns_threshold_expression 'I > 2\s(I)'
_cod_data_source_file d5cc07209c2.cif
_cod_data_source_block 24octb_a
_cod_depositor_comments 'Adding full bibliography for 7135461--7135463.cif.'
_cod_original_cell_volume 4511.8(12)
_cod_database_code 7135463
_shelx_shelxl_version_number 2018/3
_shelx_space_group_comment
;
The symmetry employed for this shelxl refinement is uniquely defined
by the following loop, which should always be used as a source of
symmetry information in preference to the above space-group names.
They are only intended as comments.
;
_shelx_estimated_absorpt_t_max 0.775
_shelx_estimated_absorpt_t_min 0.748
_olex2_refinement_description
;
1. Twinned data refinement
 Scales: 0.95(3)
 0.05(3)
2. Fixed Uiso
 At 1.2 times of:
  All C(H) groups, All C(H,H) groups
 At 1.5 times of:
  All C(H,H,H) groups
3.a Ternary CH refined with riding coordinates:
 C31(H31), C20(H20), C42(H42), C9(H9)
3.b Secondary CH2 refined with riding coordinates:
 C10(H10A,H10B), C21(H21A,H21B), C11(H11A,H11B), C43(H43A,H43B), C33(H33A,
 H33B), C32(H32A,H32B), C22(H22A,H22B)
3.c Aromatic/amide H refined with riding coordinates:
 C8(H8), C26(H26), C36(H36), C5(H5), C15(H15), C38(H38), C19(H19), C25(H25),
 C27(H27), C3(H3), C30(H30), C14(H14), C4(H4), C41(H41), C44(H44), C16(H16),
 C37(H37)
3.d Idealised Me refined as rotating group:
 C23(H23A,H23B,H23C), C1(H1A,H1B,H1C), C34(H34A,H34B,H34C), C12(H12A,H12B,H12C)
;
_olex2_submission_special_instructions 'No special instructions were received'

loop_
_space_group_symop_operation_xyz
'x, y, z'
'-x, y, -z'
'x+1/2, y+1/2, z'
'-x+1/2, y+1/2, -z'

loop_
_atom_site_label
_atom_site_type_symbol
_atom_site_fract_x
_atom_site_fract_y
_atom_site_fract_z
_atom_site_U_iso_or_equiv
_atom_site_adp_type
_atom_site_occupancy
_atom_site_site_symmetry_order
_atom_site_calc_flag
_atom_site_refinement_flags_posn
_atom_site_refinement_flags_adp
_atom_site_refinement_flags_occupancy
_atom_site_disorder_assembly
_atom_site_disorder_group
Ni3 Ni 0.500000 0.65239(7) 0.000000 0.0287(4) Uani 1 2 d S T P . .
Fe2 Fe 0.500000 0.49752(10) 0.000000 0.0359(4) Uani 1 2 d S T P . .
Ni4 Ni 0.500000 0.34183(8) 0.000000 0.0386(4) Uani 1 2 d S T P . .
Ni1 Ni 1.000000 0.41034(6) 0.500000 0.0246(3) Uani 1 2 d S T P . .
Ni2 Ni 1.000000 0.71950(8) 0.500000 0.0353(4) Uani 1 2 d S T P . .
Fe1 Fe 1.000000 0.56481(9) 0.500000 0.0302(4) Uani 1 2 d S T P . .
Cl2 Cl 0.73052(14) 0.82609(12) 0.45711(18) 0.0417(5) Uani 1 1 d . . . . .
Cl1 Cl 0.77417(13) 0.23114(13) 0.04305(17) 0.0414(6) Uani 1 1 d . . . . .
O2 O 0.9500(3) 0.4796(3) 0.4150(4) 0.0324(14) Uani 1 1 d . . . . .
O4 O 0.9636(3) 0.6505(3) 0.5617(5) 0.0375(14) Uani 1 1 d . . . . .
O1 O 0.8848(3) 0.5872(3) 0.3357(5) 0.0350(14) Uani 1 1 d . . . . .
O7 O 0.5858(4) 0.5204(3) -0.1098(5) 0.0417(16) Uani 1 1 d . . . . .
N1 N 0.9569(4) 0.3451(4) 0.3992(5) 0.0260(14) Uani 1 1 d . . . . .
O6 O 0.5546(3) 0.5838(3) 0.0832(5) 0.0353(14) Uani 1 1 d . . . . .
O5 O 0.6099(4) 0.4739(3) 0.1721(5) 0.0397(15) Uani 1 1 d . . . . .
O9 O 0.8518(3) 0.2248(3) 0.1195(5) 0.0412(14) Uani 1 1 d . . . . .
O13 O 0.7838(4) 0.7879(4) 0.4207(6) 0.0544(18) Uani 1 1 d . . . . .
C8 C 0.9106(5) 0.3541(4) 0.3026(6) 0.0276(17) Uani 1 1 d . . . . .
H8 H 0.894340 0.316500 0.257705 0.033 Uiso 1 1 calc R U . . .
N2 N 0.9686(4) 0.7841(4) 0.5742(6) 0.0433(19) Uani 1 1 d . . . . .
C10 C 0.9426(6) 0.2208(5) 0.3872(7) 0.045(2) Uani 1 1 d . . . . .
H10A H 0.932127 0.220201 0.307441 0.054 Uiso 1 1 calc R U . . .
H10B H 0.891789 0.222739 0.401214 0.054 Uiso 1 1 calc R U . . .
O15 O 0.7657(5) 0.8852(5) 0.5009(8) 0.090(3) Uani 1 1 d . . . . .
C26 C 0.6948(7) 0.5872(6) 0.4033(8) 0.056(3) Uani 1 1 d . . . . .
H26 H 0.725663 0.586815 0.478075 0.067 Uiso 1 1 calc R U . . .
O12 O 0.7273(4) 0.2741(4) 0.0858(5) 0.0503(18) Uani 1 1 d . . . . .
O3 O 0.9105(4) 0.5426(3) 0.6066(5) 0.0445(17) Uani 1 1 d . . . . .
C29 C 0.5992(5) 0.5873(4) 0.1851(7) 0.0294(18) Uani 1 1 d . . . . .
O8 O 0.5424(3) 0.4106(3) -0.0524(5) 0.0426(16) Uani 1 1 d . . . . .
O14 O 0.6613(4) 0.8395(4) 0.3679(6) 0.0536(19) Uani 1 1 d . . . . .
C36 C 0.6682(5) 0.4672(5) -0.2019(8) 0.042(2) Uani 1 1 d . . . . .
H36 H 0.686425 0.507569 -0.221156 0.050 Uiso 1 1 calc R U . . .
C6 C 0.8807(5) 0.4175(5) 0.2557(6) 0.0297(18) Uani 1 1 d . . . . .
C5 C 0.8303(6) 0.4191(5) 0.1478(7) 0.044(2) Uani 1 1 d . . . . .
H5 H 0.817334 0.379718 0.106863 0.052 Uiso 1 1 calc R U . . .
C2 C 0.8645(5) 0.5348(4) 0.2661(6) 0.0283(18) Uani 1 1 d . . . . .
C15 C 0.8104(7) 0.6586(6) 0.7380(8) 0.057(3) Uani 1 1 d . . . . .
H15 H 0.774411 0.659855 0.777678 0.068 Uiso 1 1 calc R U . . .
C35 C 0.6168(5) 0.4670(5) -0.1440(7) 0.035(2) Uani 1 1 d . . . . .
C38 C 0.6678(6) 0.3491(6) -0.2066(8) 0.049(3) Uani 1 1 d . . . . .
H38 H 0.685069 0.309238 -0.229264 0.058 Uiso 1 1 calc R U . . .
N3 N 0.5536(4) 0.7172(4) 0.0908(6) 0.0307(14) Uani 1 1 d . . . . .
C19 C 0.9237(6) 0.7764(5) 0.6329(8) 0.047(2) Uani 1 1 d . . . . .
H19 H 0.909980 0.814625 0.664584 0.056 Uiso 1 1 calc R U . . .
C28 C 0.6204(5) 0.6471(5) 0.2426(7) 0.0326(19) Uani 1 1 d . . . . .
O11 O 0.7789(4) 0.2552(6) -0.0568(6) 0.099(4) Uani 1 1 d . . . . .
C40 C 0.5902(5) 0.4064(5) -0.1131(7) 0.037(2) Uani 1 1 d . . . . .
C39 C 0.6151(5) 0.3481(5) -0.1458(8) 0.039(2) Uani 1 1 d . . . . .
C7 C 0.8986(5) 0.4757(4) 0.3127(6) 0.0271(18) Uani 1 1 d . . . . .
C23 C 0.6541(6) 0.4160(5) 0.2089(8) 0.046(2) Uani 1 1 d . . . . .
H23A H 0.640955 0.383441 0.150307 0.069 Uiso 1 1 calc R U . . .
H23B H 0.641681 0.398332 0.271692 0.069 Uiso 1 1 calc R U . . .
H23C H 0.710228 0.426225 0.230331 0.069 Uiso 1 1 calc R U . . .
C25 C 0.6773(6) 0.5277(5) 0.3450(8) 0.049(3) Uani 1 1 d . . . . .
H25 H 0.697593 0.487439 0.379504 0.059 Uiso 1 1 calc R U . . .
C1 C 0.8443(5) 0.6481(5) 0.2998(8) 0.045(2) Uani 1 1 d . . . . .
H1A H 0.861360 0.666803 0.241619 0.068 Uiso 1 1 calc R U . . .
H1B H 0.856362 0.678823 0.361060 0.068 Uiso 1 1 calc R U . . .
H1C H 0.787626 0.640086 0.272461 0.068 Uiso 1 1 calc R U . . .
C17 C 0.8929(6) 0.7158(5) 0.6544(7) 0.042(2) Uani 1 1 d . . . . .
C21 C 0.9642(6) 0.9091(5) 0.5895(9) 0.058(3) Uani 1 1 d . . . . .
H21A H 0.972224 0.909121 0.668626 0.069 Uiso 1 1 calc R U . . .
H21B H 0.907057 0.908443 0.550316 0.069 Uiso 1 1 calc R U . . .
C18 C 0.9149(5) 0.6548(5) 0.6191(7) 0.037(2) Uani 1 1 d . . . . .
C27 C 0.6678(6) 0.6451(6) 0.3531(8) 0.050(3) Uani 1 1 d . . . . .
H27 H 0.681119 0.684841 0.393009 0.060 Uiso 1 1 calc R U . . .
C34 C 0.6094(7) 0.5827(5) -0.1404(10) 0.056(3) Uani 1 1 d . . . . .
H34A H 0.594841 0.585111 -0.219815 0.085 Uiso 1 1 calc R U . . .
H34B H 0.666370 0.587490 -0.108053 0.085 Uiso 1 1 calc R U . . .
H34C H 0.583106 0.617872 -0.114082 0.085 Uiso 1 1 calc R U . . .
C24 C 0.6311(5) 0.5287(5) 0.2389(8) 0.038(2) Uani 1 1 d . . . . .
N4 N 0.5469(4) 0.2763(4) -0.0554(6) 0.0419(18) Uani 1 1 d . . . . .
C3 C 0.8152(6) 0.5357(5) 0.1602(7) 0.043(2) Uani 1 1 d . . . . .
H3 H 0.792073 0.575651 0.127796 0.052 Uiso 1 1 calc R U . . .
C31 C 0.5416(4) 0.7828(3) 0.0386(5) 0.0291(13) Uani 1 1 d . . . . .
H31 H 0.576720 0.785145 -0.007293 0.035 Uiso 1 1 calc R U . . .
C13 C 0.8848(6) 0.5973(5) 0.6468(8) 0.041(2) Uani 1 1 d . . . . .
C11 C 0.9880(6) 0.1586(4) 0.4392(6) 0.053(2) Uani 1 1 d . . . . .
H11A H 0.954789 0.119773 0.410942 0.063 Uiso 1 1 calc R U . . .
H11B H 1.035590 0.154780 0.417011 0.063 Uiso 1 1 calc R U . . .
O16 O 0.7076(6) 0.7905(6) 0.5368(8) 0.112(4) Uani 1 1 d . . . . .
C43 C 0.5464(5) 0.1505(5) -0.0743(8) 0.048(2) Uani 1 1 d . . . . .
H43A H 0.505338 0.151728 -0.146572 0.057 Uiso 1 1 calc R U . . .
H43B H 0.598271 0.150525 -0.085517 0.057 Uiso 1 1 calc R U . . .
C30 C 0.5989(5) 0.7096(5) 0.1902(7) 0.0323(18) Uani 1 1 d . . . . .
H30 H 0.619433 0.747825 0.231223 0.039 Uiso 1 1 calc R U . . .
C14 C 0.8332(6) 0.5972(6) 0.7043(8) 0.049(3) Uani 1 1 d . . . . .
H14 H 0.812866 0.557236 0.721550 0.059 Uiso 1 1 calc R U . . .
C4 C 0.7996(6) 0.4782(6) 0.1013(7) 0.056(3) Uani 1 1 d . . . . .
H4 H 0.767070 0.479258 0.027361 0.067 Uiso 1 1 calc R U . . .
C41 C 0.5923(5) 0.2848(5) -0.1118(7) 0.044(2) Uani 1 1 d . . . . .
H41 H 0.613326 0.246667 -0.133915 0.053 Uiso 1 1 calc R U . . .
C44 C 0.5375(5) 0.0893(4) -0.0147(9) 0.055(2) Uani 1 1 d . . . . .
H44 H 0.574677 0.054564 0.002638 0.066 Uiso 1 1 calc R U . . .
C16 C 0.8401(6) 0.7144(6) 0.7133(8) 0.051(3) Uani 1 1 d . . . . .
H16 H 0.824678 0.754719 0.736796 0.061 Uiso 1 1 calc R U . . .
C12 C 0.8807(7) 0.4803(5) 0.6299(10) 0.059(3) Uani 1 1 d . . . . .
H12A H 0.898911 0.445127 0.592618 0.089 Uiso 1 1 calc R U . . .
H12B H 0.823157 0.481345 0.604273 0.089 Uiso 1 1 calc R U . . .
H12C H 0.899674 0.472429 0.708553 0.089 Uiso 1 1 calc R U . . .
C20 C 1.0020(5) 0.8492(3) 0.5599(6) 0.0444(19) Uani 1 1 d . . . . .
H20 H 1.058600 0.849347 0.605422 0.053 Uiso 1 1 calc R U . . .
C37 C 0.6938(6) 0.4083(6) -0.2327(7) 0.047(2) Uani 1 1 d . . . . .
H37 H 0.729861 0.408904 -0.272337 0.056 Uiso 1 1 calc R U . . .
C42 C 0.5391(4) 0.2106(3) -0.0084(7) 0.0448(18) Uani 1 1 d . . . . .
H42 H 0.580254 0.207309 0.064663 0.054 Uiso 1 1 calc R U . . .
C33 C 0.5409(5) 0.9044(4) 0.0400(7) 0.047(2) Uani 1 1 d . . . . .
H33A H 0.547738 0.943460 0.087426 0.056 Uiso 1 1 calc R U . . .
H33B H 0.579038 0.907687 -0.000326 0.056 Uiso 1 1 calc R U . . .
C9 C 0.9927(4) 0.2800(3) 0.4374(5) 0.0296(13) Uani 1 1 d . . . . .
H9 H 1.044267 0.276754 0.423918 0.036 Uiso 1 1 calc R U . . .
O10 O 0.7361(4) 0.1691(5) 0.0216(8) 0.076(3) Uani 1 1 d . . . . .
C32 C 0.5587(5) 0.8430(5) 0.1107(7) 0.034(2) Uani 1 1 d . . . . .
H32A H 0.614520 0.842965 0.156795 0.041 Uiso 1 1 calc R U . . .
H32B H 0.525943 0.842409 0.159098 0.041 Uiso 1 1 calc R U . . .
C22 C 1.0011(6) 0.9715(4) 0.5583(7) 0.063(3) Uani 1 1 d . . . . .
H22A H 0.972659 1.010441 0.571405 0.075 Uiso 1 1 calc R U . . .
H22B H 1.056370 0.974997 0.605964 0.075 Uiso 1 1 calc R U . . .

loop_
_atom_site_aniso_label
_atom_site_aniso_U_11
_atom_site_aniso_U_22
_atom_site_aniso_U_33
_atom_site_aniso_U_23
_atom_site_aniso_U_13
_atom_site_aniso_U_12
Ni3 0.0267(8) 0.0164(8) 0.0379(9) 0.000 0.0035(6) 0.000
Fe2 0.0352(8) 0.0156(10) 0.0524(11) 0.000 0.0080(8) 0.000
Ni4 0.0327(8) 0.0177(9) 0.0593(12) 0.000 0.0063(8) 0.000
Ni1 0.0310(8) 0.0164(8) 0.0200(7) 0.000 -0.0008(5) 0.000
Ni2 0.0374(9) 0.0176(9) 0.0413(9) 0.000 -0.0006(7) 0.000
Fe1 0.0392(9) 0.0152(9) 0.0318(8) 0.000 0.0053(7) 0.000
Cl2 0.0507(13) 0.0357(12) 0.0355(11) 0.0015(8) 0.0096(9) 0.0043(9)
Cl1 0.0363(11) 0.0541(16) 0.0307(10) -0.0031(9) 0.0067(8) -0.0037(9)
O2 0.040(3) 0.027(4) 0.020(2) -0.003(2) -0.006(2) 0.001(2)
O4 0.045(3) 0.023(3) 0.043(3) -0.004(3) 0.013(3) 0.001(3)
O1 0.040(3) 0.021(3) 0.035(3) 0.006(2) 0.001(2) 0.005(2)
O7 0.049(4) 0.022(4) 0.054(4) -0.002(3) 0.017(3) 0.000(3)
N1 0.034(3) 0.018(3) 0.023(3) -0.001(2) 0.004(2) -0.001(3)
O6 0.034(3) 0.015(3) 0.049(3) 0.002(3) 0.002(2) -0.001(2)
O5 0.043(3) 0.016(3) 0.055(4) 0.003(3) 0.007(3) 0.004(2)
O9 0.044(3) 0.033(3) 0.036(3) -0.002(2) -0.002(2) -0.005(2)
O13 0.067(4) 0.040(4) 0.057(4) 0.001(3) 0.021(3) 0.009(3)
C8 0.032(4) 0.022(4) 0.022(3) -0.001(3) 0.001(3) -0.007(3)
N2 0.040(4) 0.023(4) 0.052(4) -0.004(3) -0.006(3) -0.002(3)
C10 0.072(7) 0.028(5) 0.026(4) -0.002(4) 0.005(4) -0.005(5)
O15 0.070(5) 0.067(6) 0.109(6) -0.057(5) -0.006(4) -0.002(4)
C26 0.084(7) 0.038(6) 0.032(5) 0.010(4) 0.001(5) -0.001(5)
O12 0.048(3) 0.050(5) 0.053(4) -0.012(3) 0.017(3) 0.005(3)
O3 0.066(4) 0.020(3) 0.053(4) -0.007(3) 0.026(3) -0.006(3)
C29 0.029(4) 0.022(5) 0.037(4) 0.003(3) 0.010(3) -0.004(3)
O8 0.039(3) 0.022(3) 0.065(4) -0.001(3) 0.014(3) 0.001(3)
O14 0.053(4) 0.041(4) 0.050(4) -0.005(3) -0.008(3) 0.008(3)
C36 0.044(5) 0.032(5) 0.042(5) -0.004(4) 0.004(4) -0.004(4)
C6 0.036(4) 0.026(5) 0.022(4) 0.003(3) 0.003(3) -0.004(4)
C5 0.062(6) 0.032(6) 0.024(4) 0.004(4) -0.004(4) -0.011(5)
C2 0.033(4) 0.024(4) 0.025(4) 0.004(3) 0.005(3) -0.005(3)
C15 0.076(7) 0.046(6) 0.056(6) -0.014(5) 0.032(6) 0.010(6)
C35 0.035(4) 0.024(5) 0.035(4) -0.003(3) -0.005(3) -0.004(4)
C38 0.053(5) 0.039(6) 0.047(6) -0.003(4) 0.006(4) 0.013(5)
N3 0.030(3) 0.024(3) 0.038(3) 0.003(3) 0.010(3) 0.002(3)
C19 0.051(5) 0.027(4) 0.052(5) -0.012(4) 0.002(4) 0.005(4)
C28 0.036(4) 0.024(5) 0.034(4) 0.005(4) 0.007(3) -0.004(4)
O11 0.054(4) 0.205(12) 0.045(4) 0.053(5) 0.025(3) 0.046(5)
C40 0.034(4) 0.024(5) 0.042(5) -0.003(4) -0.002(3) 0.000(4)
C39 0.037(4) 0.024(5) 0.049(5) -0.003(4) 0.003(4) -0.002(4)
C7 0.027(4) 0.026(5) 0.021(4) 0.004(3) -0.002(3) 0.000(3)
C23 0.065(6) 0.023(5) 0.049(5) 0.013(4) 0.015(4) 0.014(5)
C25 0.066(6) 0.029(5) 0.047(5) 0.018(4) 0.012(4) -0.001(4)
C1 0.050(5) 0.026(5) 0.054(5) 0.016(4) 0.007(4) 0.009(4)
C17 0.051(5) 0.032(5) 0.036(4) -0.009(4) 0.005(4) 0.008(4)
C21 0.058(6) 0.023(5) 0.069(6) -0.011(4) -0.010(4) 0.001(4)
C18 0.042(5) 0.029(5) 0.035(4) -0.005(4) 0.006(4) 0.002(4)
C27 0.064(6) 0.034(6) 0.042(5) 0.001(5) 0.002(5) -0.001(5)
C34 0.080(7) 0.024(6) 0.071(7) 0.002(4) 0.033(6) -0.004(5)
C24 0.041(5) 0.025(5) 0.047(5) 0.008(4) 0.014(4) 0.001(4)
N4 0.032(3) 0.023(3) 0.065(5) 0.001(3) 0.007(3) 0.005(3)
C3 0.048(5) 0.037(5) 0.029(4) 0.016(4) -0.008(4) 0.004(4)
C31 0.036(3) 0.015(3) 0.032(3) 0.008(2) 0.006(3) 0.003(3)
C13 0.052(5) 0.032(5) 0.037(5) -0.006(4) 0.012(4) 0.002(4)
C11 0.095(7) 0.022(4) 0.033(4) -0.002(3) 0.008(4) -0.003(4)
O16 0.143(9) 0.119(8) 0.105(7) 0.076(6) 0.082(6) 0.047(7)
C43 0.032(4) 0.022(4) 0.080(6) -0.004(4) 0.006(4) 0.000(3)
C30 0.037(4) 0.024(4) 0.035(4) -0.001(3) 0.010(3) -0.005(3)
C14 0.069(7) 0.046(7) 0.037(5) -0.008(4) 0.022(5) -0.006(5)
C4 0.073(7) 0.044(7) 0.027(4) 0.008(4) -0.015(4) -0.002(5)
C41 0.040(4) 0.027(4) 0.057(5) -0.007(4) 0.004(4) 0.002(3)
C44 0.042(4) 0.020(3) 0.094(7) -0.002(4) 0.007(4) 0.007(3)
C16 0.069(7) 0.031(6) 0.053(6) -0.013(5) 0.019(5) 0.007(5)
C12 0.087(7) 0.022(5) 0.085(8) -0.009(5) 0.051(6) -0.012(5)
C20 0.045(4) 0.024(3) 0.048(5) -0.004(3) -0.008(4) -0.004(3)
C37 0.054(5) 0.042(6) 0.041(5) -0.002(4) 0.011(4) -0.005(5)
C42 0.041(4) 0.015(3) 0.069(5) 0.002(3) 0.005(4) -0.001(3)
C33 0.066(5) 0.019(4) 0.048(5) 0.001(3) 0.008(4) -0.004(3)
C9 0.046(4) 0.021(3) 0.019(3) 0.004(2) 0.007(3) 0.002(3)
O10 0.040(4) 0.070(6) 0.111(6) -0.057(5) 0.016(4) -0.019(4)
C32 0.043(5) 0.017(4) 0.036(4) 0.000(3) 0.002(4) -0.002(4)
C22 0.061(5) 0.025(4) 0.075(6) -0.006(4) -0.017(5) -0.006(4)

loop_
_atom_type_symbol
_atom_type_description
_atom_type_scat_dispersion_real
_atom_type_scat_dispersion_imag
_atom_type_scat_source
C C 0.0033 0.0016 'International Tables Vol C Tables 4.2.6.8 and 6.1.1.4'
H H 0.0000 0.0000 'International Tables Vol C Tables 4.2.6.8 and 6.1.1.4'
Cl Cl 0.1484 0.1585 'International Tables Vol C Tables 4.2.6.8 and 6.1.1.4'
Fe Fe 0.3463 0.8444 'International Tables Vol C Tables 4.2.6.8 and 6.1.1.4'
N N 0.0061 0.0033 'International Tables Vol C Tables 4.2.6.8 and 6.1.1.4'
Ni Ni 0.3393 1.1124 'International Tables Vol C Tables 4.2.6.8 and 6.1.1.4'
O O 0.0106 0.0060 'International Tables Vol C Tables 4.2.6.8 and 6.1.1.4'

loop_
_geom_angle_atom_site_label_1
_geom_angle_atom_site_label_2
_geom_angle_atom_site_label_3
_geom_angle
_geom_angle_site_symmetry_1
_geom_angle_site_symmetry_3
_geom_angle_publ_flag
O6 Ni3 O6 81.4(4) . 2_655 ?
N3 Ni3 O6 95.7(3) 2_655 2_655 ?
N3 Ni3 O6 176.0(3) 2_655 . ?
N3 Ni3 O6 95.7(3) . . ?
N3 Ni3 O6 176.0(3) . 2_655 ?
N3 Ni3 N3 87.2(5) 2_655 . ?
O6 Fe2 O6 68.7(3) 2_655 . ?
O8 Fe2 O6 134.1(2) . . ?
O8 Fe2 O6 132.9(2) . 2_655 ?
O8 Fe2 O6 132.9(2) 2_655 . ?
O8 Fe2 O6 134.1(2) 2_655 2_655 ?
O8 Fe2 O8 67.1(4) 2_655 . ?
O8 Ni4 O8 79.9(4) . 2_655 ?
O8 Ni4 N4 96.5(3) . . ?
O8 Ni4 N4 96.5(3) 2_655 2_655 ?
O8 Ni4 N4 176.3(4) . 2_655 ?
O8 Ni4 N4 176.3(4) 2_655 . ?
N4 Ni4 N4 87.2(5) 2_655 . ?
O2 Ni1 O2 79.6(3) . 2_756 ?
O2 Ni1 N1 96.6(3) . . ?
O2 Ni1 N1 96.6(3) 2_756 2_756 ?
O2 Ni1 N1 171.2(3) . 2_756 ?
O2 Ni1 N1 171.2(3) 2_756 . ?
N1 Ni1 N1 88.1(4) 2_756 . ?
O4 Ni2 O4 80.2(4) . 2_756 ?
N2 Ni2 O4 174.3(3) . 2_756 ?
N2 Ni2 O4 96.3(3) . . ?
N2 Ni2 O4 96.3(3) 2_756 2_756 ?
N2 Ni2 O4 174.3(3) 2_756 . ?
N2 Ni2 N2 87.6(6) 2_756 . ?
O2 Fe1 O2 68.2(3) 2_756 . ?
O2 Fe1 O4 138.7(2) . . ?
O2 Fe1 O4 128.2(2) 2_756 . ?
O2 Fe1 O4 128.2(2) . 2_756 ?
O2 Fe1 O4 138.7(2) 2_756 2_756 ?
O4 Fe1 O4 68.4(4) 2_756 . ?
O15 Cl2 O13 110.0(5) . . ?
O15 Cl2 O14 109.1(5) . . ?
O15 Cl2 O16 110.1(7) . . ?
O14 Cl2 O13 109.9(4) . . ?
O14 Cl2 O16 107.7(6) . . ?
O16 Cl2 O13 110.1(5) . . ?
O9 Cl1 O12 110.4(4) . . ?
O11 Cl1 O9 109.4(4) . . ?
O11 Cl1 O12 110.9(5) . . ?
O11 Cl1 O10 107.3(6) . . ?
O10 Cl1 O9 110.8(5) . . ?
O10 Cl1 O12 108.1(4) . . ?
Ni1 O2 Fe1 106.1(2) . . ?
C7 O2 Ni1 126.2(5) . . ?
C7 O2 Fe1 127.3(5) . . ?
Ni2 O4 Fe1 105.7(3) . . ?
C18 O4 Ni2 125.9(6) . . ?
C18 O4 Fe1 127.7(6) . . ?
C2 O1 C1 117.5(6) . . ?
C35 O7 C34 115.4(8) . . ?
C8 N1 Ni1 125.7(6) . . ?
C8 N1 C9 122.0(7) . . ?
C9 N1 Ni1 111.6(4) . . ?
Ni3 O6 Fe2 104.9(3) . . ?
C29 O6 Ni3 126.0(5) . . ?
C29 O6 Fe2 126.1(5) . . ?
C24 O5 C23 116.5(7) . . ?
N1 C8 H8 117.5 . . ?
N1 C8 C6 125.0(8) . . ?
C6 C8 H8 117.5 . . ?
C19 N2 Ni2 125.7(7) . . ?
C19 N2 C20 122.5(8) . . ?
C20 N2 Ni2 111.8(6) . . ?
H10A C10 H10B 108.4 . . ?
C11 C10 H10A 110.1 . . ?
C11 C10 H10B 110.1 . . ?
C9 C10 H10A 110.1 . . ?
C9 C10 H10B 110.1 . . ?
C9 C10 C11 107.9(7) . . ?
C25 C26 H26 119.8 . . ?
C27 C26 H26 119.8 . . ?
C27 C26 C25 120.4(9) . . ?
C13 O3 C12 116.1(8) . . ?
O6 C29 C28 123.5(8) . . ?
O6 C29 C24 118.3(8) . . ?
C24 C29 C28 118.1(8) . . ?
Ni4 O8 Fe2 106.5(3) . . ?
C40 O8 Fe2 127.2(6) . . ?
C40 O8 Ni4 126.3(6) . . ?
C35 C36 H36 120.0 . . ?
C35 C36 C37 120.1(10) . . ?
C37 C36 H36 120.0 . . ?
C5 C6 C8 118.0(8) . . ?
C7 C6 C8 123.3(7) . . ?
C7 C6 C5 118.6(9) . . ?
C6 C5 H5 120.2 . . ?
C4 C5 C6 119.7(9) . . ?
C4 C5 H5 120.2 . . ?
O1 C2 C7 113.6(6) . . ?
O1 C2 C3 126.6(8) . . ?
C3 C2 C7 119.7(8) . . ?
C14 C15 H15 120.1 . . ?
C16 C15 H15 120.1 . . ?
C16 C15 C14 119.7(10) . . ?
O7 C35 C36 126.7(9) . . ?
O7 C35 C40 113.0(8) . . ?
C36 C35 C40 120.3(9) . . ?
C39 C38 H38 120.3 . . ?
C37 C38 H38 120.3 . . ?
C37 C38 C39 119.4(11) . . ?
C31 N3 Ni3 112.9(5) . . ?
C30 N3 Ni3 126.0(7) . . ?
C30 N3 C31 121.1(7) . . ?
N2 C19 H19 117.2 . . ?
N2 C19 C17 125.6(9) . . ?
C17 C19 H19 117.2 . . ?
C29 C28 C30 121.9(7) . . ?
C27 C28 C29 118.8(9) . . ?
C27 C28 C30 119.3(9) . . ?
O8 C40 C35 116.4(9) . . ?
O8 C40 C39 124.5(9) . . ?
C39 C40 C35 119.1(9) . . ?
C38 C39 C41 119.0(9) . . ?
C40 C39 C38 119.9(10) . . ?
C40 C39 C41 121.0(9) . . ?
O2 C7 C6 122.9(7) . . ?
O2 C7 C2 116.1(7) . . ?
C6 C7 C2 121.0(7) . . ?
O5 C23 H23A 109.5 . . ?
O5 C23 H23B 109.5 . . ?
O5 C23 H23C 109.5 . . ?
H23A C23 H23B 109.5 . . ?
H23A C23 H23C 109.5 . . ?
H23B C23 H23C 109.5 . . ?
C26 C25 H25 120.4 . . ?
C24 C25 C26 119.2(9) . . ?
C24 C25 H25 120.4 . . ?
O1 C1 H1A 109.5 . . ?
O1 C1 H1B 109.5 . . ?
O1 C1 H1C 109.5 . . ?
H1A C1 H1B 109.5 . . ?
H1A C1 H1C 109.5 . . ?
H1B C1 H1C 109.5 . . ?
C19 C17 C18 122.1(9) . . ?
C16 C17 C19 120.2(10) . . ?
C16 C17 C18 117.7(10) . . ?
H21A C21 H21B 108.2 . . ?
C20 C21 H21A 109.8 . . ?
C20 C21 H21B 109.8 . . ?
C20 C21 C22 109.5(9) . . ?
C22 C21 H21A 109.8 . . ?
C22 C21 H21B 109.8 . . ?
O4 C18 C17 122.8(9) . . ?
O4 C18 C13 118.3(9) . . ?
C13 C18 C17 118.9(9) . . ?
C26 C27 C28 121.1(10) . . ?
C26 C27 H27 119.4 . . ?
C28 C27 H27 119.4 . . ?
O7 C34 H34A 109.5 . . ?
O7 C34 H34B 109.5 . . ?
O7 C34 H34C 109.5 . . ?
H34A C34 H34B 109.5 . . ?
H34A C34 H34C 109.5 . . ?
H34B C34 H34C 109.5 . . ?
O5 C24 C29 112.7(7) . . ?
C25 C24 O5 125.2(8) . . ?
C25 C24 C29 122.2(9) . . ?
C41 N4 Ni4 125.7(7) . . ?
C41 N4 C42 121.3(8) . . ?
C42 N4 Ni4 112.0(6) . . ?
C2 C3 H3 120.2 . . ?
C2 C3 C4 119.6(8) . . ?
C4 C3 H3 120.2 . . ?
N3 C31 C31 105.7(4) . 2_655 ?
N3 C31 H31 106.7 . . ?
N3 C31 C32 118.5(6) . . ?
C31 C31 H31 106.7 2_655 . ?
C31 C31 C32 111.8(5) 2_655 . ?
C32 C31 H31 106.7 . . ?
O3 C13 C18 112.4(8) . . ?
C14 C13 O3 125.3(10) . . ?
C14 C13 C18 122.2(10) . . ?
C10 C11 H11A 108.9 . . ?
C10 C11 H11B 108.9 . . ?
C11 C11 C10 113.2(6) 2_756 . ?
C11 C11 H11A 108.9 2_756 . ?
C11 C11 H11B 108.9 2_756 . ?
H11A C11 H11B 107.8 . . ?
H43A C43 H43B 108.2 . . ?
C44 C43 H43A 109.7 . . ?
C44 C43 H43B 109.7 . . ?
C44 C43 C42 109.6(8) . . ?
C42 C43 H43A 109.7 . . ?
C42 C43 H43B 109.7 . . ?
N3 C30 C28 124.5(8) . . ?
N3 C30 H30 117.8 . . ?
C28 C30 H30 117.8 . . ?
C15 C14 H14 120.7 . . ?
C13 C14 C15 118.6(11) . . ?
C13 C14 H14 120.7 . . ?
C5 C4 H4 119.4 . . ?
C3 C4 C5 121.3(8) . . ?
C3 C4 H4 119.4 . . ?
C39 C41 H41 117.0 . . ?
N4 C41 C39 126.1(9) . . ?
N4 C41 H41 117.0 . . ?
C43 C44 C44 112.3(6) . 2_655 ?
C43 C44 H44 123.8 . . ?
C44 C44 H44 123.8 2_655 . ?
C15 C16 C17 122.8(11) . . ?
C15 C16 H16 118.6 . . ?
C17 C16 H16 118.6 . . ?
O3 C12 H12A 109.5 . . ?
O3 C12 H12B 109.5 . . ?
O3 C12 H12C 109.5 . . ?
H12A C12 H12B 109.5 . . ?
H12A C12 H12C 109.5 . . ?
H12B C12 H12C 109.5 . . ?
N2 C20 C21 117.2(8) . . ?
N2 C20 C20 103.7(5) . 2_756 ?
N2 C20 H20 107.7 . . ?
C21 C20 C20 112.4(6) . 2_756 ?
C21 C20 H20 107.7 . . ?
C20 C20 H20 107.7 2_756 . ?
C36 C37 H37 119.4 . . ?
C38 C37 C36 121.2(9) . . ?
C38 C37 H37 119.4 . . ?
N4 C42 C43 117.0(7) . . ?
N4 C42 H42 107.9 . . ?
C43 C42 H42 107.9 . . ?
C42 C42 N4 106.0(5) 2_655 . ?
C42 C42 C43 109.8(6) 2_655 . ?
C42 C42 H42 107.9 2_655 . ?
C33 C33 H33A 109.1 2_655 . ?
C33 C33 H33B 109.1 2_655 . ?
C33 C33 C32 112.6(6) 2_655 . ?
H33A C33 H33B 107.8 . . ?
C32 C33 H33A 109.1 . . ?
C32 C33 H33B 109.1 . . ?
N1 C9 C10 115.6(6) . . ?
N1 C9 C9 104.8(4) . 2_756 ?
N1 C9 H9 109.1 . . ?
C10 C9 C9 108.9(5) . 2_756 ?
C10 C9 H9 109.1 . . ?
C9 C9 H9 109.1 2_756 . ?
C31 C32 C33 109.4(6) . . ?
C31 C32 H32A 109.8 . . ?
C31 C32 H32B 109.8 . . ?
C33 C32 H32A 109.8 . . ?
C33 C32 H32B 109.8 . . ?
H32A C32 H32B 108.2 . . ?
C21 C22 H22A 109.0 . . ?
C21 C22 H22B 109.0 . . ?
C22 C22 C21 112.9(6) 2_756 . ?
C22 C22 H22A 109.0 2_756 . ?
C22 C22 H22B 109.0 2_756 . ?
H22A C22 H22B 107.8 . . ?

loop_
_geom_bond_atom_site_label_1
_geom_bond_atom_site_label_2
_geom_bond_distance
_geom_bond_site_symmetry_2
_geom_bond_publ_flag
Ni3 O6 1.845(6) . ?
Ni3 O6 1.845(6) 2_655 ?
Ni3 N3 1.827(8) 2_655 ?
Ni3 N3 1.827(8) . ?
Fe2 O6 2.133(6) 2_655 ?
Fe2 O6 2.133(6) . ?
Fe2 O8 2.127(7) . ?
Fe2 O8 2.127(7) 2_655 ?
Ni4 O8 1.830(7) . ?
Ni4 O8 1.830(7) 2_655 ?
Ni4 N4 1.847(8) 2_655 ?
Ni4 N4 1.847(8) . ?
Ni1 O2 1.840(6) 2_756 ?
Ni1 O2 1.840(6) . ?
Ni1 N1 1.852(7) . ?
Ni1 N1 1.852(7) 2_756 ?
Ni2 O4 1.842(7) 2_756 ?
Ni2 O4 1.842(7) . ?
Ni2 N2 1.826(9) 2_756 ?
Ni2 N2 1.826(9) . ?
Fe1 O2 2.099(6) 2_756 ?
Fe1 O2 2.099(6) . ?
Fe1 O4 2.112(7) 2_756 ?
Fe1 O4 2.112(7) . ?
Cl2 O13 1.429(8) . ?
Cl2 O15 1.395(9) . ?
Cl2 O14 1.428(7) . ?
Cl2 O16 1.429(8) . ?
Cl1 O9 1.435(6) . ?
Cl1 O12 1.445(7) . ?
Cl1 O11 1.413(7) . ?
Cl1 O10 1.423(8) . ?
O2 C7 1.354(8) . ?
O4 C18 1.324(11) . ?
O1 C2 1.371(10) . ?
O1 C1 1.439(11) . ?
O7 C35 1.362(11) . ?
O7 C34 1.436(12) . ?
N1 C8 1.276(10) . ?
N1 C9 1.490(9) . ?
O6 C29 1.309(10) . ?
O5 C23 1.419(11) . ?
O5 C24 1.390(11) . ?
C8 H8 0.9500 . ?
C8 C6 1.457(12) . ?
N2 C19 1.287(13) . ?
N2 C20 1.492(11) . ?
C10 H10A 0.9900 . ?
C10 H10B 0.9900 . ?
C10 C11 1.541(13) . ?
C10 C9 1.523(11) . ?
C26 H26 0.9500 . ?
C26 C25 1.411(16) . ?
C26 C27 1.361(16) . ?
O3 C13 1.374(12) . ?
O3 C12 1.448(12) . ?
C29 C28 1.417(13) . ?
C29 C24 1.411(12) . ?
O8 C40 1.342(11) . ?
C36 H36 0.9500 . ?
C36 C35 1.367(13) . ?
C36 C37 1.391(15) . ?
C6 C5 1.403(10) . ?
C6 C7 1.381(12) . ?
C5 H5 0.9500 . ?
C5 C4 1.381(15) . ?
C2 C7 1.398(11) . ?
C2 C3 1.376(11) . ?
C15 H15 0.9500 . ?
C15 C14 1.429(16) . ?
C15 C16 1.339(17) . ?
C35 C40 1.428(13) . ?
C38 H38 0.9500 . ?
C38 C39 1.417(14) . ?
C38 C37 1.375(16) . ?
N3 C31 1.484(9) . ?
N3 C30 1.294(10) . ?
C19 H19 0.9500 . ?
C19 C17 1.419(15) . ?
C28 C27 1.414(12) . ?
C28 C30 1.437(13) . ?
C40 C39 1.386(14) . ?
C39 C41 1.464(14) . ?
C23 H23A 0.9800 . ?
C23 H23B 0.9800 . ?
C23 H23C 0.9800 . ?
C25 H25 0.9500 . ?
C25 C24 1.360(14) . ?
C1 H1A 0.9800 . ?
C1 H1B 0.9800 . ?
C1 H1C 0.9800 . ?
C17 C18 1.426(14) . ?
C17 C16 1.398(14) . ?
C21 H21A 0.9900 . ?
C21 H21B 0.9900 . ?
C21 C20 1.507(13) . ?
C21 C22 1.549(14) . ?
C18 C13 1.387(14) . ?
C27 H27 0.9500 . ?
C34 H34A 0.9800 . ?
C34 H34B 0.9800 . ?
C34 H34C 0.9800 . ?
N4 C41 1.272(12) . ?
N4 C42 1.498(10) . ?
C3 H3 0.9500 . ?
C3 C4 1.378(15) . ?
C31 C31 1.508(12) 2_655 ?
C31 H31 1.0000 . ?
C31 C32 1.514(11) . ?
C13 C14 1.366(14) . ?
C11 C11 1.497(15) 2_756 ?
C11 H11A 0.9900 . ?
C11 H11B 0.9900 . ?
C43 H43A 0.9900 . ?
C43 H43B 0.9900 . ?
C43 C44 1.505(13) . ?
C43 C42 1.524(12) . ?
C30 H30 0.9500 . ?
C14 H14 0.9500 . ?
C4 H4 0.9500 . ?
C41 H41 0.9500 . ?
C44 C44 1.517(17) 2_655 ?
C44 H44 0.9500 . ?
C16 H16 0.9500 . ?
C12 H12A 0.9800 . ?
C12 H12B 0.9800 . ?
C12 H12C 0.9800 . ?
C20 C20 1.534(16) 2_756 ?
C20 H20 1.0000 . ?
C37 H37 0.9500 . ?
C42 C42 1.492(16) 2_655 ?
C42 H42 1.0000 . ?
C33 C33 1.504(16) 2_655 ?
C33 H33A 0.9900 . ?
C33 H33B 0.9900 . ?
C33 C32 1.526(12) . ?
C9 C9 1.561(11) 2_756 ?
C9 H9 1.0000 . ?
C32 H32A 0.9900 . ?
C32 H32B 0.9900 . ?
C22 C22 1.501(19) 2_756 ?
C22 H22A 0.9900 . ?
C22 H22B 0.9900 . ?

loop_
_geom_torsion_atom_site_label_1
_geom_torsion_atom_site_label_2
_geom_torsion_atom_site_label_3
_geom_torsion_atom_site_label_4
_geom_torsion
_geom_torsion_site_symmetry_1
_geom_torsion_site_symmetry_2
_geom_torsion_site_symmetry_3
_geom_torsion_site_symmetry_4
_geom_torsion_publ_flag
Ni3 O6 C29 C28 -8.6(12) . . . . ?
Ni3 O6 C29 C24 174.5(6) . . . . ?
Ni3 N3 C31 C31 33.6(8) . . . 2_655 ?
Ni3 N3 C31 C32 159.9(6) . . . . ?
Ni3 N3 C30 C28 6.0(12) . . . . ?
Fe2 O6 C29 C28 -166.1(6) . . . . ?
Fe2 O6 C29 C24 17.0(11) . . . . ?
Fe2 O8 C40 C35 1.4(10) . . . . ?
Fe2 O8 C40 C39 -179.2(6) . . . . ?
Ni4 O8 C40 C35 -179.4(5) . . . . ?
Ni4 O8 C40 C39 0.0(12) . . . . ?
Ni4 N4 C41 C39 -1.3(13) . . . . ?
Ni4 N4 C42 C43 157.6(6) . . . . ?
Ni4 N4 C42 C42 34.8(10) . . . 2_655 ?
Ni1 O2 C7 C6 -4.3(12) . . . . ?
Ni1 O2 C7 C2 176.5(6) . . . . ?
Ni1 N1 C8 C6 -2.7(12) . . . . ?
Ni1 N1 C9 C10 156.5(6) . . . . ?
Ni1 N1 C9 C9 36.7(8) . . . 2_756 ?
Ni2 O4 C18 C17 -9.6(12) . . . . ?
Ni2 O4 C18 C13 171.1(6) . . . . ?
Ni2 N2 C19 C17 2.8(14) . . . . ?
Ni2 N2 C20 C21 163.4(6) . . . . ?
Ni2 N2 C20 C20 38.9(8) . . . 2_756 ?
Fe1 O2 C7 C6 166.9(6) . . . . ?
Fe1 O2 C7 C2 -12.4(10) . . . . ?
Fe1 O4 C18 C17 -178.3(6) . . . . ?
Fe1 O4 C18 C13 2.3(11) . . . . ?
O2 Ni1 O2 Fe1 -0.001(1) 2_756 . . . ?
O2 Ni1 O2 C7 172.7(8) 2_756 . . . ?
O2 Ni1 N1 C8 2.7(7) . . . . ?
O2 Ni1 N1 C9 173.3(5) . . . . ?
O4 Ni2 O4 Fe1 -0.001(0) 2_756 . . . ?
O4 Ni2 O4 C18 -170.8(8) 2_756 . . . ?
O4 Ni2 N2 C19 -10.3(8) . . . . ?
O4 Ni2 N2 C20 169.4(5) . . . . ?
O4 C18 C13 O3 -1.1(12) . . . . ?
O4 C18 C13 C14 -178.9(9) . . . . ?
O1 C2 C7 O2 -4.4(11) . . . . ?
O1 C2 C7 C6 176.3(8) . . . . ?
O1 C2 C3 C4 -178.9(10) . . . . ?
O7 C35 C40 O8 -2.8(10) . . . . ?
O7 C35 C40 C39 177.8(8) . . . . ?
N1 Ni1 O2 Fe1 -172.0(3) . . . . ?
N1 Ni1 O2 C7 0.7(6) . . . . ?
N1 Ni1 N1 C8 175.3(9) 2_756 . . . ?
N1 Ni1 N1 C9 -14.1(3) 2_756 . . . ?
N1 C8 C6 C5 179.9(9) . . . . ?
N1 C8 C6 C7 -1.2(14) . . . . ?
O6 Ni3 O6 Fe2 0.000(0) 2_655 . . . ?
O6 Ni3 O6 C29 -161.4(8) 2_655 . . . ?
O6 Ni3 N3 C31 164.6(5) . . . . ?
O6 Ni3 N3 C30 -14.4(7) . . . . ?
O6 C29 C28 C27 178.9(9) . . . . ?
O6 C29 C28 C30 -5.0(13) . . . . ?
O6 C29 C24 O5 0.7(12) . . . . ?
O6 C29 C24 C25 -179.2(9) . . . . ?
C8 N1 C9 C10 -32.5(10) . . . . ?
C8 N1 C9 C9 -152.3(7) . . . 2_756 ?
C8 C6 C5 C4 178.7(10) . . . . ?
C8 C6 C7 O2 4.8(13) . . . . ?
C8 C6 C7 C2 -175.9(8) . . . . ?
N2 Ni2 O4 Fe1 -175.5(3) . . . . ?
N2 Ni2 O4 C18 13.7(7) . . . . ?
N2 Ni2 N2 C19 165.5(9) 2_756 . . . ?
N2 Ni2 N2 C20 -14.8(4) 2_756 . . . ?
N2 C19 C17 C18 5.6(15) . . . . ?
N2 C19 C17 C16 -175.5(9) . . . . ?
C26 C25 C24 O5 179.5(10) . . . . ?
C26 C25 C24 C29 -0.7(16) . . . . ?
O3 C13 C14 C15 -178.3(9) . . . . ?
C29 C28 C27 C26 1.7(16) . . . . ?
C29 C28 C30 N3 6.4(13) . . . . ?
O8 Ni4 O8 Fe2 -0.002(0) 2_655 . . . ?
O8 Ni4 O8 C40 -179.3(8) 2_655 . . . ?
O8 Ni4 N4 C41 -0.7(8) . . . . ?
O8 Ni4 N4 C42 167.8(5) . . . . ?
O8 C40 C39 C38 -177.8(8) . . . . ?
O8 C40 C39 C41 -2.3(13) . . . . ?
C36 C35 C40 O8 177.3(8) . . . . ?
C36 C35 C40 C39 -2.2(12) . . . . ?
C6 C5 C4 C3 -2.4(17) . . . . ?
C5 C6 C7 O2 -176.2(8) . . . . ?
C5 C6 C7 C2 3.0(13) . . . . ?
C2 C3 C4 C5 2.3(18) . . . . ?
C35 C36 C37 C38 0.5(13) . . . . ?
C35 C40 C39 C38 1.6(12) . . . . ?
C35 C40 C39 C41 177.1(8) . . . . ?
C38 C39 C41 N4 178.6(9) . . . . ?
N3 Ni3 O6 Fe2 177.1(3) . . . . ?
N3 Ni3 O6 C29 15.8(7) . . . . ?
N3 Ni3 N3 C31 -12.7(4) 2_655 . . . ?
N3 Ni3 N3 C30 168.3(9) 2_655 . . . ?
N3 C31 C32 C33 -179.0(7) . . . . ?
C19 N2 C20 C21 -16.9(11) . . . . ?
C19 N2 C20 C20 -141.4(9) . . . 2_756 ?
C19 C17 C18 O4 -1.9(14) . . . . ?
C19 C17 C18 C13 177.5(9) . . . . ?
C19 C17 C16 C15 -178.5(10) . . . . ?
C28 C29 C24 O5 -176.3(8) . . . . ?
C28 C29 C24 C25 3.8(13) . . . . ?
C40 C39 C41 N4 3.0(14) . . . . ?
C39 C38 C37 C36 -1.1(14) . . . . ?
C7 C6 C5 C4 -0.3(15) . . . . ?
C7 C2 C3 C4 0.4(15) . . . . ?
C23 O5 C24 C29 164.5(8) . . . . ?
C23 O5 C24 C25 -15.6(14) . . . . ?
C25 C26 C27 C28 1.4(18) . . . . ?
C1 O1 C2 C7 -171.7(8) . . . . ?
C1 O1 C2 C3 7.6(13) . . . . ?
C17 C18 C13 O3 179.5(9) . . . . ?
C17 C18 C13 C14 1.7(14) . . . . ?
C18 C17 C16 C15 0.4(15) . . . . ?
C18 C13 C14 C15 -0.7(15) . . . . ?
C27 C26 C25 C24 -2.0(17) . . . . ?
C27 C28 C30 N3 -177.5(9) . . . . ?
C34 O7 C35 C36 1.1(13) . . . . ?
C34 O7 C35 C40 -178.9(8) . . . . ?
C24 C29 C28 C27 -4.2(13) . . . . ?
C24 C29 C28 C30 171.9(9) . . . . ?
N4 Ni4 O8 Fe2 -179.4(3) . . . . ?
N4 Ni4 O8 C40 1.3(7) . . . . ?
N4 Ni4 N4 C41 178.7(9) 2_655 . . . ?
N4 Ni4 N4 C42 -12.8(4) 2_655 . . . ?
C3 C2 C7 O2 176.2(8) . . . . ?
C3 C2 C7 C6 -3.1(13) . . . . ?
C31 N3 C30 C28 -173.0(8) . . . . ?
C31 C31 C32 C33 -55.7(10) 2_655 . . . ?
C11 C10 C9 N1 -178.1(7) . . . . ?
C11 C10 C9 C9 -60.5(9) . . . 2_756 ?
C30 N3 C31 C31 -147.3(8) . . . 2_655 ?
C30 N3 C31 C32 -21.0(10) . . . . ?
C30 C28 C27 C26 -174.5(10) . . . . ?
C14 C15 C16 C17 0.5(16) . . . . ?
C41 N4 C42 C43 -33.4(11) . . . . ?
C41 N4 C42 C42 -156.2(9) . . . 2_655 ?
C44 C43 C42 N4 179.7(7) . . . . ?
C44 C43 C42 C42 -59.5(10) . . . 2_655 ?
C16 C15 C14 C13 -0.4(16) . . . . ?
C16 C17 C18 O4 179.1(8) . . . . ?
C16 C17 C18 C13 -1.5(13) . . . . ?
C12 O3 C13 C18 -178.8(9) . . . . ?
C12 O3 C13 C14 -1.1(14) . . . . ?
C20 N2 C19 C17 -176.9(8) . . . . ?
C20 C21 C22 C22 53.4(12) . . . 2_756 ?
C37 C36 C35 O7 -178.9(8) . . . . ?
C37 C36 C35 C40 1.1(13) . . . . ?
C37 C38 C39 C40 0.0(14) . . . . ?
C37 C38 C39 C41 -175.6(9) . . . . ?
C42 N4 C41 C39 -168.8(8) . . . . ?
C42 C43 C44 C44 53.9(12) . . . 2_655 ?
C33 C33 C32 C31 53.8(11) 2_655 . . . ?
C9 N1 C8 C6 -172.4(7) . . . . ?
C9 C10 C11 C11 55.0(13) . . . 2_756 ?
C22 C21 C20 N2 -174.3(7) . . . . ?
C22 C21 C20 C20 -54.3(10) . . . 2_756 ?

loop_
_twin_individual_id
_twin_individual_mass_fraction_refined
1 0.95(3)
2 0.05(3)
